data_2209197
loop_
_publ_author_name
'Tian-Tian Pan'
'Jian-Rong Su'
'Duan-Jun Xu'

_publ_section_title
;Aqua(3-hydroxybenzoato-\k<i>O</i>)bis(1,10-phenanthroline-\k^2^<i>N</i>,<i>N</i>')manganese(II)
 3-hydroxybenzoate
;
_journal_coeditor_code HB2064
_journal_issue 6
_journal_name_full 'Acta Crystallographica Section E'
_journal_page_first m1403
_journal_page_last m1404
_journal_paper_doi 10.1107/S160053680601912X
_journal_volume 62
_journal_year 2006
_chemical_formula_iupac '[Mn (C7 H5 O3) (C12 H8 N2)2 (H2 O)] (C7 H5 O3)'
_chemical_formula_moiety 'C31 H23 Mn N4 O4 +, C7 H5 O3 -'
_chemical_formula_sum 'C38 H28 Mn N4 O7'
_chemical_formula_weight 707.58
_chemical_name_systematic
;
 ?
;
_space_group_IT_number 2
_symmetry_cell_setting triclinic
_symmetry_space_group_name_Hall '-P 1'
_symmetry_space_group_name_H-M 'P -1'
_atom_sites_solution_hydrogens mixed
_atom_sites_solution_primary direct
_atom_sites_solution_secondary difmap
_audit_creation_method SHELXL-97
_cell_angle_alpha 110.541(13)
_cell_angle_beta 91.055(13)
_cell_angle_gamma 108.155(14)
_cell_formula_units_Z 2
_cell_length_a 9.386(4)
_cell_length_b 13.254(5)
_cell_length_c 14.856(4)
_cell_measurement_reflns_used 12936
_cell_measurement_temperature 295(3)
_cell_measurement_theta_max 25.0
_cell_measurement_theta_min 3.2
_cell_volume 1627.4(11)
_computing_cell_refinement PROCESS-AUTO
_computing_data_collection 'PROCESS-AUTO (Rigaku, 1998)'
_computing_data_reduction 'CrystalStructure (Rigaku/MSC, 2002)'
_computing_molecular_graphics 'ORTEP-3 for Windows (Farrugia, 1997)'
_computing_publication_material 'WinGX (Farrugia, 1999)'
_computing_structure_refinement 'SHELXL-97 (Sheldrick, 1997)'
_computing_structure_solution 'SIR92 (Altomare <i>et al.</i>,  1993)'
_diffrn_ambient_temperature 295(3)
_diffrn_detector_area_resol_mean 10.0
_diffrn_measured_fraction_theta_full 1.0
_diffrn_measured_fraction_theta_max 0.99
_diffrn_measurement_device_type 'Rigaku R-AXIS RAPID CCD'
_diffrn_measurement_method \w
_diffrn_radiation_monochromator graphite
_diffrn_radiation_source 'fine-focus sealed tube'
_diffrn_radiation_type MoK\a
_diffrn_radiation_wavelength 0.71073
_diffrn_reflns_av_R_equivalents 0.030
_diffrn_reflns_av_sigmaI/netI 0.039
_diffrn_reflns_limit_h_max 11
_diffrn_reflns_limit_h_min -11
_diffrn_reflns_limit_k_max 14
_diffrn_reflns_limit_k_min -15
_diffrn_reflns_limit_l_max 16
_diffrn_reflns_limit_l_min -17
_diffrn_reflns_number 13195
_diffrn_reflns_theta_full 25.2
_diffrn_reflns_theta_max 25.2
_diffrn_reflns_theta_min 3.2
_diffrn_standards_interval_count 0
_diffrn_standards_interval_time 0
_diffrn_standards_number 0
_exptl_absorpt_coefficient_mu 0.465
_exptl_absorpt_correction_T_max 0.952
_exptl_absorpt_correction_T_min 0.896
_exptl_absorpt_correction_type multi-scan
_exptl_absorpt_process_details '(ABSCOR; Higashi, 1995)'
_exptl_crystal_colour yellow
_exptl_crystal_density_diffrn 1.444
_exptl_crystal_density_method 'not measured'
_exptl_crystal_description slab
_exptl_crystal_F_000 730
_exptl_crystal_size_max 0.22
_exptl_crystal_size_mid 0.20
_exptl_crystal_size_min 0.10
_refine_diff_density_max 0.26
_refine_diff_density_min -0.28
_refine_ls_extinction_method none
_refine_ls_goodness_of_fit_ref 1.030
_refine_ls_hydrogen_treatment constr
_refine_ls_matrix_type full
_refine_ls_number_parameters 517
_refine_ls_number_reflns 5857
_refine_ls_number_restraints 0
_refine_ls_restrained_S_all 1.030
_refine_ls_R_factor_all 0.057
_refine_ls_R_factor_gt 0.042
_refine_ls_shift/su_max 0.002
_refine_ls_shift/su_mean 0.000
_refine_ls_structure_factor_coef Fsqd
_refine_ls_weighting_details 'calc w=1/[\s^2^(Fo^2^)+(0.0529P)^2^+0.4519P] where P=(Fo^2^+2Fc^2^)/3'
_refine_ls_weighting_scheme calc
_refine_ls_wR_factor_gt 0.104
_refine_ls_wR_factor_ref 0.109
_reflns_number_gt 4596
_reflns_number_total 5857
_reflns_threshold_expression I>2\s(I)
_cod_data_source_file hb2064.cif
_cod_data_source_block I
_cod_depositor_comments
;
The following automatic conversions were performed:
'_symmetry_cell_setting' value 'Triclinic' changed to 'triclinic'
according to '/home/saulius/struct/CIF-dictionaries/cif_core.dic'
dictionary named 'cif_core.dic' version 2.4.1 from 2010-06-29.

Automatic conversion script
Id: cif_fix_enum 1527 2010-12-29 10:47:43Z saulius 

The following automatic conversions were performed:

'_symmetry_cell_setting' value 'Triclinic' changed to 'triclinic'
according to /home/saulius/struct/CIF-dictionaries/cif_core.dic
dictionary named 'cif_core.dic' version 2.4.1 from 2010-06-29.

Automatic conversion script
Id: cif_fix_values 1715 2011-07-08 13:25:40Z adriana 

The following automatic conversions were performed:

'_atom_sites_solution_hydrogens' value 'difmap and geom' was changed
to 'mixed'.

Automatic conversion script
Id: cif_fix_values 6452 2018-10-05 10:23:21Z andrius 
;
_cod_original_cell_volume 1627.4(10)
_cod_database_code 2209197
_cod_database_fobs_code 2209197

loop_
_symmetry_equiv_pos_as_xyz
'x, y, z'
'-x, -y, -z'

loop_
_atom_site_type_symbol
_atom_site_label
_atom_site_fract_x
_atom_site_fract_y
_atom_site_fract_z
_atom_site_U_iso_or_equiv
_atom_site_adp_type
_atom_site_calc_flag
_atom_site_refinement_flags
_atom_site_occupancy
_atom_site_disorder_assembly
_atom_site_disorder_group
Mn Mn 0.69383(4) 0.31054(3) 0.73193(2) 0.04102(13) Uani d . 1 . .
N N1 0.5620(2) 0.29596(17) 0.85895(13) 0.0474(5) Uani d . 1 . .
N N2 0.8199(2) 0.46554(17) 0.86493(13) 0.0515(5) Uani d . 1 . .
N N3 0.4829(2) 0.19013(17) 0.62637(13) 0.0461(5) Uani d . 1 . .
N N4 0.5913(3) 0.42145(18) 0.68096(14) 0.0515(5) Uani d . 1 . .
O O1 0.8573(2) 0.33691(19) 0.63693(15) 0.0735(6) Uani d . 1 . .
H H1A 0.9183 0.3006 0.6363 0.110 Uiso d R 1 . .
H H1B 0.9020 0.3906 0.6168 0.110 Uiso d R 1 . .
O O31 0.77375(19) 0.18315(15) 0.74159(12) 0.0520(4) Uani d . 1 . .
O O32 0.9824(2) 0.20147(18) 0.67173(15) 0.0677(5) Uani d . 1 . .
O O33 0.7846(3) -0.0814(3) 0.9124(3) 0.1372(14) Uani d . 1 . .
H H33A 0.7271 -0.0483 0.9377 0.206 Uiso d R 1 . .
C C1 0.4408(3) 0.2119(2) 0.8581(2) 0.0627(7) Uani d . 1 . .
H H1 0.3965 0.1525 0.7988 0.075 Uiso calc R 1 . .
C C2 0.3747(4) 0.2062(3) 0.9402(2) 0.0732(9) Uani d . 1 . .
H H2 0.2900 0.1443 0.9358 0.088 Uiso calc R 1 . .
C C3 0.4369(4) 0.2930(3) 1.0263(2) 0.0727(9) Uani d . 1 . .
H H3 0.3948 0.2912 1.0821 0.087 Uiso calc R 1 . .
C C4 0.5638(3) 0.3853(3) 1.03193(18) 0.0618(7) Uani d . 1 . .
C C5 0.6369(4) 0.4809(3) 1.1199(2) 0.0826(10) Uani d . 1 . .
H H5 0.5987 0.4826 1.1775 0.099 Uiso calc R 1 . .
C C6 0.7581(4) 0.5678(3) 1.1218(2) 0.0829(10) Uani d . 1 . .
H H6 0.7994 0.6302 1.1798 0.099 Uiso calc R 1 . .
C C7 0.8252(3) 0.5665(2) 1.03661(18) 0.0641(8) Uani d . 1 . .
C C8 0.9571(4) 0.6514(3) 1.0345(2) 0.0860(11) Uani d . 1 . .
H H8 1.0041 0.7146 1.0911 0.103 Uiso calc R 1 . .
C C9 1.0165(4) 0.6429(3) 0.9517(2) 0.0854(11) Uani d . 1 . .
H H9 1.1039 0.6996 0.9506 0.102 Uiso calc R 1 . .
C C10 0.9449(3) 0.5473(3) 0.86728(19) 0.0682(8) Uani d . 1 . .
H H10 0.9874 0.5412 0.8104 0.082 Uiso calc R 1 . .
C C11 0.7585(3) 0.4735(2) 0.94805(16) 0.0489(6) Uani d . 1 . .
C C12 0.6246(3) 0.3825(2) 0.94522(16) 0.0469(6) Uani d . 1 . .
C C13 0.4321(3) 0.0775(2) 0.59882(18) 0.0567(7) Uani d . 1 . .
H H13 0.4885 0.0434 0.6227 0.068 Uiso calc R 1 . .
C C14 0.2987(3) 0.0077(3) 0.5359(2) 0.0687(8) Uani d . 1 . .
H H14 0.2666 -0.0714 0.5180 0.082 Uiso calc R 1 . .
C C15 0.2161(3) 0.0574(3) 0.5012(2) 0.0739(9) Uani d . 1 . .
H H15 0.1262 0.0119 0.4592 0.089 Uiso calc R 1 . .
C C16 0.2645(3) 0.1757(3) 0.52792(19) 0.0645(8) Uani d . 1 . .
C C17 0.1853(4) 0.2349(4) 0.4940(3) 0.0911(12) Uani d . 1 . .
H H17 0.0944 0.1931 0.4522 0.109 Uiso calc R 1 . .
C C18 0.2387(4) 0.3483(4) 0.5211(3) 0.0946(13) Uani d . 1 . .
H H18 0.1841 0.3841 0.4979 0.113 Uiso calc R 1 . .
C C19 0.3772(4) 0.4158(3) 0.5845(2) 0.0722(9) Uani d . 1 . .
C C20 0.4421(5) 0.5358(4) 0.6131(3) 0.0948(13) Uani d . 1 . .
H H20 0.3918 0.5751 0.5914 0.114 Uiso calc R 1 . .
C C21 0.5755(5) 0.5938(3) 0.6714(3) 0.0839(10) Uani d . 1 . .
H H21 0.6185 0.6727 0.6892 0.101 Uiso calc R 1 . .
C C22 0.6486(4) 0.5343(3) 0.7048(2) 0.0673(8) Uani d . 1 . .
H H22 0.7409 0.5749 0.7453 0.081 Uiso calc R 1 . .
C C23 0.4587(3) 0.3622(2) 0.62085(17) 0.0517(6) Uani d . 1 . .
C C24 0.4010(3) 0.2401(2) 0.59184(16) 0.0486(6) Uani d . 1 . .
C C31 0.8928(3) 0.1603(2) 0.72008(16) 0.0437(5) Uani d . 1 . .
C C32 0.9264(3) 0.07674(19) 0.75669(15) 0.0406(5) Uani d . 1 . .
C C33 0.8391(3) 0.0386(2) 0.81961(19) 0.0524(6) Uani d . 1 . .
H H33 0.7602 0.0655 0.8401 0.063 Uiso calc R 1 . .
C C34 0.8686(3) -0.0395(3) 0.8524(3) 0.0733(9) Uani d . 1 . .
C C35 0.9856(3) -0.0792(3) 0.8214(2) 0.0689(8) Uani d . 1 . .
H H35 1.0053 -0.1324 0.8426 0.083 Uiso calc R 1 . .
C C36 1.0725(3) -0.0405(3) 0.7598(2) 0.0641(7) Uani d . 1 . .
H H36 1.1511 -0.0677 0.7391 0.077 Uiso calc R 1 . .
C C37 1.0449(3) 0.0385(2) 0.72784(18) 0.0526(6) Uani d . 1 . .
H H37 1.1060 0.0658 0.6870 0.063 Uiso calc R 1 . .
O O1A 0.6879(6) 0.1025(5) 0.0368(3) 0.0657(13) Uani d P 0.50 A 1
O O2A 0.4616(4) 0.0276(3) 0.0717(2) 0.0587(9) Uani d P 0.50 A 1
O O3A 0.9932(6) 0.3973(5) 0.3422(3) 0.0739(16) Uani d P 0.50 A 1
H H3A 1.0349 0.4307 0.3973 0.111 Uiso d PR 0.50 A 1
C C1A 0.5969(6) 0.0924(4) 0.0933(3) 0.0430(11) Uani d P 0.50 A 1
C C2A 0.6513(6) 0.1627(4) 0.2005(3) 0.0380(16) Uani d PG 0.50 A 1
C C3A 0.7910(6) 0.2499(5) 0.2249(3) 0.049(3) Uani d PG 0.50 A 1
H H2A 0.8440 0.2655 0.1763 0.058 Uiso calc PR 0.50 A 1
C C4A 0.8516(5) 0.3139(4) 0.3219(4) 0.0504(17) Uani d PG 0.50 A 1
C C5A 0.7725(6) 0.2906(4) 0.3946(3) 0.0507(14) Uani d PG 0.50 A 1
H H5A 0.8130 0.3334 0.4595 0.061 Uiso calc PR 0.50 A 1
C C6A 0.6328(6) 0.2033(5) 0.3702(3) 0.053(2) Uani d PG 0.50 A 1
H H6A 0.5798 0.1878 0.4188 0.064 Uiso calc PR 0.50 A 1
C C7A 0.5722(5) 0.1394(4) 0.2731(4) 0.0410(16) Uani d PG 0.50 A 1
H H7A 0.4787 0.0810 0.2568 0.049 Uiso calc PR 0.50 A 1
O O1B 1.0039(7) 0.4557(4) 0.3793(4) 0.0666(14) Uani d P 0.50 B 2
O O2B 0.8875(4) 0.4259(3) 0.4986(2) 0.0576(9) Uani d P 0.50 B 2
O O3B 0.6933(7) 0.1554(5) 0.0774(3) 0.0816(19) Uani d P 0.50 B 2
H H3B 0.6543 0.0861 0.0278 0.122 Uiso d PR 0.50 B 2
C C1B 0.9015(6) 0.4001(4) 0.4103(3) 0.0418(11) Uani d P 0.50 B 2
C C2B 0.7813(5) 0.2959(4) 0.3397(3) 0.0401(14) Uani d PG 0.50 B 2
C C3B 0.7897(6) 0.2692(5) 0.2412(4) 0.040(2) Uani d PG 0.50 B 2
H H2B 0.8709 0.3131 0.2210 0.048 Uiso calc PR 0.50 B 2
C C4B 0.6768(8) 0.1768(5) 0.1729(3) 0.0487(19) Uani d PG 0.50 B 2
C C5B 0.5555(6) 0.1111(4) 0.2031(4) 0.0536(14) Uani d PG 0.50 B 2
H H5B 0.4799 0.0493 0.1574 0.064 Uiso calc PR 0.50 B 2
C C6B 0.5470(6) 0.1378(5) 0.3016(5) 0.057(2) Uani d PG 0.50 B 2
H H6B 0.4658 0.0939 0.3219 0.069 Uiso calc PR 0.50 B 2
C C7B 0.6599(7) 0.2302(5) 0.3699(3) 0.0436(19) Uani d PG 0.50 B 2
H H7B 0.6543 0.2481 0.4359 0.052 Uiso calc PR 0.50 B 2

loop_
_atom_site_aniso_label
_atom_site_aniso_U_11
_atom_site_aniso_U_22
_atom_site_aniso_U_33
_atom_site_aniso_U_12
_atom_site_aniso_U_13
_atom_site_aniso_U_23
Mn 0.0464(2) 0.0422(2) 0.03393(19) 0.01287(16) 0.00396(14) 0.01563(14)
N1 0.0525(13) 0.0433(12) 0.0415(11) 0.0091(10) 0.0082(9) 0.0166(9)
N2 0.0572(13) 0.0490(13) 0.0369(10) 0.0023(10) 0.0019(9) 0.0169(9)
N3 0.0473(12) 0.0505(13) 0.0375(10) 0.0175(10) 0.0052(8) 0.0124(9)
N4 0.0646(14) 0.0501(13) 0.0469(11) 0.0252(11) 0.0146(10) 0.0210(9)
O1 0.0818(14) 0.0976(16) 0.0833(14) 0.0482(12) 0.0440(11) 0.0659(13)
O31 0.0515(11) 0.0600(11) 0.0624(10) 0.0269(9) 0.0190(8) 0.0364(9)
O32 0.0672(13) 0.0838(14) 0.0821(13) 0.0359(11) 0.0379(10) 0.0560(12)
O33 0.115(2) 0.206(3) 0.229(3) 0.106(2) 0.114(2) 0.194(3)
C1 0.0636(18) 0.0566(17) 0.0528(15) 0.0024(14) 0.0096(12) 0.0187(12)
C2 0.071(2) 0.071(2) 0.0677(19) 0.0026(16) 0.0235(15) 0.0336(16)
C3 0.076(2) 0.087(2) 0.0555(17) 0.0176(18) 0.0276(14) 0.0358(16)
C4 0.0714(19) 0.0694(19) 0.0432(14) 0.0196(15) 0.0187(12) 0.0229(13)
C5 0.097(3) 0.091(3) 0.0390(15) 0.018(2) 0.0215(15) 0.0127(15)
C6 0.103(3) 0.072(2) 0.0395(15) 0.007(2) 0.0079(15) 0.0003(13)
C7 0.077(2) 0.0561(17) 0.0403(14) 0.0052(15) 0.0017(12) 0.0113(12)
C8 0.103(3) 0.068(2) 0.0449(16) -0.0143(19) -0.0088(16) 0.0118(14)
C9 0.084(2) 0.076(2) 0.0588(18) -0.0242(18) -0.0071(16) 0.0276(16)
C10 0.0678(19) 0.0670(19) 0.0483(15) -0.0083(15) 0.0003(13) 0.0241(13)
C11 0.0581(16) 0.0467(14) 0.0354(12) 0.0093(12) 0.0024(10) 0.0156(10)
C12 0.0524(15) 0.0493(15) 0.0382(12) 0.0152(12) 0.0078(10) 0.0174(10)
C13 0.0604(17) 0.0501(17) 0.0513(14) 0.0178(13) 0.0089(12) 0.0104(12)
C14 0.0627(19) 0.067(2) 0.0510(16) 0.0084(16) 0.0136(13) 0.0048(14)
C15 0.0512(18) 0.097(3) 0.0457(15) 0.0065(17) 0.0051(12) 0.0109(15)
C16 0.0486(16) 0.101(3) 0.0445(14) 0.0237(16) 0.0088(11) 0.0297(15)
C17 0.057(2) 0.158(4) 0.076(2) 0.040(2) 0.0033(16) 0.060(3)
C18 0.077(3) 0.153(4) 0.103(3) 0.065(3) 0.022(2) 0.083(3)
C19 0.073(2) 0.106(3) 0.080(2) 0.055(2) 0.0321(16) 0.0615(19)
C20 0.105(3) 0.121(3) 0.130(3) 0.078(3) 0.056(3) 0.093(3)
C21 0.112(3) 0.072(2) 0.105(3) 0.053(2) 0.050(2) 0.054(2)
C22 0.085(2) 0.0563(18) 0.0701(18) 0.0293(16) 0.0263(15) 0.0298(14)
C23 0.0552(16) 0.0728(19) 0.0444(13) 0.0334(14) 0.0184(11) 0.0314(12)
C24 0.0485(14) 0.0691(18) 0.0341(12) 0.0256(13) 0.0110(10) 0.0213(11)
C31 0.0457(14) 0.0449(14) 0.0375(12) 0.0131(11) 0.0051(10) 0.0142(10)
C32 0.0381(13) 0.0418(13) 0.0359(11) 0.0095(10) 0.0025(9) 0.0112(9)
C33 0.0416(14) 0.0627(17) 0.0690(16) 0.0234(12) 0.0196(12) 0.0378(14)
C34 0.0596(19) 0.095(2) 0.105(2) 0.0373(17) 0.0343(17) 0.073(2)
C35 0.0647(19) 0.076(2) 0.092(2) 0.0351(16) 0.0184(16) 0.0507(18)
C36 0.0604(18) 0.081(2) 0.0691(18) 0.0427(16) 0.0193(14) 0.0332(16)
C37 0.0499(15) 0.0680(18) 0.0482(14) 0.0261(13) 0.0165(11) 0.0256(12)
O1A 0.061(3) 0.079(4) 0.039(3) 0.009(3) 0.016(2) 0.015(2)
O2A 0.045(2) 0.065(2) 0.0429(18) 0.0023(18) 0.0041(15) 0.0081(16)
O3A 0.063(3) 0.068(4) 0.052(3) -0.012(3) 0.001(2) 0.008(2)
C1A 0.047(3) 0.044(3) 0.035(2) 0.015(3) 0.009(2) 0.012(2)
C2A 0.044(4) 0.034(3) 0.038(3) 0.013(3) 0.009(3) 0.015(3)
C3A 0.053(6) 0.042(4) 0.040(4) 0.007(4) 0.000(4) 0.010(3)
C4A 0.067(5) 0.047(4) 0.041(4) 0.022(4) 0.015(3) 0.018(3)
C5A 0.069(4) 0.045(3) 0.039(3) 0.025(3) 0.011(3) 0.011(3)
C6A 0.059(5) 0.048(4) 0.044(4) 0.008(4) 0.008(4) 0.018(3)
C7A 0.040(3) 0.045(3) 0.027(4) 0.004(3) 0.010(3) 0.011(3)
O1B 0.075(3) 0.042(3) 0.056(3) -0.010(3) 0.007(3) 0.012(2)
O2B 0.075(3) 0.047(2) 0.0378(19) 0.0045(18) -0.0013(16) 0.0159(15)
O3B 0.086(3) 0.074(4) 0.035(3) -0.017(3) 0.004(3) 0.002(2)
C1B 0.053(3) 0.035(3) 0.039(3) 0.014(2) 0.003(2) 0.018(2)
C2B 0.056(4) 0.036(3) 0.034(3) 0.019(3) 0.013(3) 0.017(2)
C3B 0.045(5) 0.036(4) 0.029(4) 0.003(3) 0.009(3) 0.011(3)
C4B 0.045(4) 0.050(4) 0.054(4) 0.010(3) 0.012(4) 0.028(3)
C5B 0.041(3) 0.045(3) 0.062(4) -0.002(3) -0.003(3) 0.020(3)
C6B 0.060(4) 0.057(4) 0.058(5) 0.015(4) 0.022(4) 0.028(4)
C7B 0.044(4) 0.036(3) 0.044(4) -0.001(3) 0.013(3) 0.020(3)

loop_
_atom_type_symbol
_atom_type_description
_atom_type_scat_dispersion_real
_atom_type_scat_dispersion_imag
_atom_type_scat_source
C C 0.0033 0.0016 'International Tables Vol C Tables 4.2.6.8 and 6.1.1.4'
H H 0.0000 0.0000 'International Tables Vol C Tables 4.2.6.8 and 6.1.1.4'
N N 0.0061 0.0033 'International Tables Vol C Tables 4.2.6.8 and 6.1.1.4'
O O 0.0106 0.0060 'International Tables Vol C Tables 4.2.6.8 and 6.1.1.4'
Mn Mn 0.3368 0.7283 'International Tables Vol C Tables 4.2.6.8 and 6.1.1.4'

loop_
_geom_angle_atom_site_label_1
_geom_angle_atom_site_label_2
_geom_angle_atom_site_label_3
_geom_angle
O31 Mn O1 86.86(7)
O31 Mn N2 103.72(8)
O1 Mn N2 97.37(9)
O31 Mn N3 96.14(8)
O1 Mn N3 102.08(8)
N2 Mn N3 152.85(8)
O31 Mn N4 165.69(7)
O1 Mn N4 86.20(8)
N2 Mn N4 89.58(8)
N3 Mn N4 73.15(8)
O31 Mn N1 88.01(7)
O1 Mn N1 167.79(8)
N2 Mn N1 73.13(7)
N3 Mn N1 89.47(7)
N4 Mn N1 101.10(8)
C1 N1 C12 117.4(2)
C1 N1 Mn 128.16(17)
C12 N1 Mn 114.34(15)
C10 N2 C11 118.8(2)
C10 N2 Mn 125.30(17)
C11 N2 Mn 115.93(16)
C13 N3 C24 118.6(2)
C13 N3 Mn 125.54(17)
C24 N3 Mn 115.86(17)
C22 N4 C23 118.8(2)
C22 N4 Mn 127.0(2)
C23 N4 Mn 114.21(17)
Mn O1 H1A 111.6
Mn O1 H1B 136.7
H1A O1 H1B 106.5
C31 O31 Mn 132.52(15)
C34 O33 H33A 116.0
N1 C1 C2 124.3(3)
N1 C1 H1 117.8
C2 C1 H1 117.8
C3 C2 C1 118.2(3)
C3 C2 H2 120.9
C1 C2 H2 120.9
C2 C3 C4 120.3(3)
C2 C3 H3 119.8
C4 C3 H3 119.8
C3 C4 C12 117.4(3)
C3 C4 C5 124.1(3)
C12 C4 C5 118.5(3)
C6 C5 C4 122.1(3)
C6 C5 H5 119.0
C4 C5 H5 119.0
C5 C6 C7 121.1(3)
C5 C6 H6 119.5
C7 C6 H6 119.5
C8 C7 C11 116.8(2)
C8 C7 C6 124.1(3)
C11 C7 C6 119.1(3)
C9 C8 C7 120.8(3)
C9 C8 H8 119.6
C7 C8 H8 119.6
C8 C9 C10 119.0(3)
C8 C9 H9 120.5
C10 C9 H9 120.5
N2 C10 C9 122.7(3)
N2 C10 H10 118.6
C9 C10 H10 118.6
N2 C11 C7 121.9(2)
N2 C11 C12 118.3(2)
C7 C11 C12 119.8(2)
N1 C12 C4 122.4(2)
N1 C12 C11 118.2(2)
C4 C12 C11 119.4(2)
N3 C13 C14 123.1(3)
N3 C13 H13 118.4
C14 C13 H13 118.4
C15 C14 C13 118.5(3)
C15 C14 H14 120.7
C13 C14 H14 120.7
C14 C15 C16 120.7(3)
C14 C15 H15 119.7
C16 C15 H15 119.7
C15 C16 C24 117.1(3)
C15 C16 C17 124.3(3)
C24 C16 C17 118.6(3)
C18 C17 C16 121.5(3)
C18 C17 H17 119.3
C16 C17 H17 119.3
C17 C18 C19 121.4(3)
C17 C18 H18 119.3
C19 C18 H18 119.3
C23 C19 C20 116.5(3)
C23 C19 C18 119.4(3)
C20 C19 C18 124.0(3)
C21 C20 C19 120.8(3)
C21 C20 H20 119.6
C19 C20 H20 119.6
C20 C21 C22 119.1(3)
C20 C21 H21 120.5
C22 C21 H21 120.5
N4 C22 C21 122.4(3)
N4 C22 H22 118.8
C21 C22 H22 118.8
N4 C23 C19 122.3(3)
N4 C23 C24 118.5(2)
C19 C23 C24 119.1(3)
N3 C24 C16 122.0(3)
N3 C24 C23 118.1(2)
C16 C24 C23 120.0(2)
O32 C31 O31 125.0(2)
O32 C31 C32 118.3(2)
O31 C31 C32 116.7(2)
C33 C32 C37 119.9(2)
C33 C32 C31 120.1(2)
C37 C32 C31 120.0(2)
C32 C33 C34 120.2(2)
C32 C33 H33 119.9
C34 C33 H33 119.9
O33 C34 C35 118.0(3)
O33 C34 C33 122.6(3)
C35 C34 C33 119.5(3)
C36 C35 C34 120.1(3)
C36 C35 H35 119.9
C34 C35 H35 119.9
C35 C36 C37 120.6(3)
C35 C36 H36 119.7
C37 C36 H36 119.7
C32 C37 C36 119.6(2)
C32 C37 H37 120.2
C36 C37 H37 120.2
C4A O3A H3A 119.7
O1A C1A O2A 126.2(5)
O1A C1A C2A 117.9(5)
O2A C1A C2A 115.9(4)
C3A C2A C7A 120.0
C3A C2A C1A 116.9(4)
C7A C2A C1A 123.0(4)
C4A C3A C2A 120.0
C4A C3A H2A 120.0
C2A C3A H2A 120.0
O3A C4A C3A 117.7(4)
O3A C4A C5A 122.3(4)
C3A C4A C5A 120.0
C4A C5A C6A 120.0
C4A C5A H5A 120.0
C6A C5A H5A 120.0
C7A C6A C5A 120.0
C7A C6A H6A 120.0
C5A C6A H6A 120.0
C6A C7A C2A 120.0
C6A C7A H7A 120.0
C2A C7A H7A 120.0
C4B O3B H3B 125.6
O1B C1B O2B 124.1(5)
O1B C1B C2B 119.1(4)
O2B C1B C2B 116.8(4)
C3B C2B C7B 120.0
C3B C2B C1B 117.9(4)
C7B C2B C1B 122.0(4)
C2B C3B C4B 120.0
C2B C3B H2B 120.0
C4B C3B H2B 120.0
O3B C4B C3B 116.6(5)
O3B C4B C5B 123.4(5)
C3B C4B C5B 120.0
C6B C5B C4B 120.0
C6B C5B H5B 120.0
C4B C5B H5B 120.0
C7B C6B C5B 120.0
C7B C6B H6B 120.0
C5B C6B H6B 120.0
C6B C7B C2B 120.0
C6B C7B H7B 120.0
C2B C7B H7B 120.0

loop_
_geom_bond_atom_site_label_1
_geom_bond_atom_site_label_2
_geom_bond_distance
_geom_bond_publ_flag
Mn O1 2.1351(19) y
Mn O31 2.0950(18) y
Mn N1 2.307(2) y
Mn N2 2.253(2) y
Mn N3 2.255(2) y
Mn N4 2.301(2) y
N1 C1 1.317(3) ?
N1 C12 1.350(3) ?
N2 C10 1.316(3) ?
N2 C11 1.356(3) ?
N3 C13 1.320(3) ?
N3 C24 1.354(3) ?
N4 C22 1.331(4) ?
N4 C23 1.350(3) ?
O1 H1A 0.8534 ?
O1 H1B 0.8605 ?
C31 O32 1.238(3) y
C31 O31 1.264(3) y
O33 C34 1.350(3) ?
O33 H33A 0.8147 ?
C1 C2 1.393(4) ?
C1 H1 0.9300 ?
C2 C3 1.349(4) ?
C2 H2 0.9300 ?
C3 C4 1.392(4) ?
C3 H3 0.9300 ?
C4 C12 1.412(3) ?
C4 C5 1.431(4) ?
C5 C6 1.334(5) ?
C5 H5 0.9300 ?
C6 C7 1.421(4) ?
C6 H6 0.9300 ?
C7 C8 1.400(4) ?
C7 C11 1.411(3) ?
C8 C9 1.342(4) ?
C8 H8 0.9300 ?
C9 C10 1.398(4) ?
C9 H9 0.9300 ?
C10 H10 0.9300 ?
C11 C12 1.434(3) ?
C13 C14 1.387(4) ?
C13 H13 0.9300 ?
C14 C15 1.357(5) ?
C14 H14 0.9300 ?
C15 C16 1.391(5) ?
C15 H15 0.9300 ?
C16 C24 1.406(4) ?
C16 C17 1.431(5) ?
C17 C18 1.331(5) ?
C17 H17 0.9300 ?
C18 C19 1.420(5) ?
C18 H18 0.9300 ?
C19 C23 1.405(4) ?
C19 C20 1.411(5) ?
C20 C21 1.342(5) ?
C20 H20 0.9300 ?
C21 C22 1.393(4) ?
C21 H21 0.9300 ?
C22 H22 0.9300 ?
C23 C24 1.434(4) ?
C31 C32 1.502(3) ?
C32 C33 1.379(3) ?
C32 C37 1.376(3) ?
C33 C34 1.383(4) ?
C33 H33 0.9300 ?
C34 C35 1.380(4) ?
C35 C36 1.365(4) ?
C35 H35 0.9300 ?
C36 C37 1.380(4) ?
C36 H36 0.9300 ?
C37 H37 0.9300 ?
C1A O1A 1.219(7) y
C1A O2A 1.252(6) y
O3A C4A 1.384(6) ?
O3A H3A 0.8033 ?
C1A C2A 1.515(6) ?
C2A C3A 1.3900 ?
C2A C7A 1.3900 ?
C3A C4A 1.3900 ?
C3A H2A 0.9300 ?
C4A C5A 1.3900 ?
C5A C6A 1.3900 ?
C5A H5A 0.9300 ?
C6A C7A 1.3900 ?
C6A H6A 0.9300 ?
C7A H7A 0.9300 ?
C1B O1B 1.222(7) y
C1B O2B 1.255(5) y
O3B C4B 1.368(6) ?
O3B H3B 0.9092 ?
C1B C2B 1.499(6) ?
C2B C3B 1.3900 ?
C2B C7B 1.3900 ?
C3B C4B 1.3900 ?
C3B H2B 0.9300 ?
C4B C5B 1.3900 ?
C5B C6B 1.3900 ?
C5B H5B 0.9300 ?
C6B C7B 1.3900 ?
C6B H6B 0.9300 ?
C7B H7B 0.9300 ?

loop_
_geom_hbond_atom_site_label_D
_geom_hbond_atom_site_label_H
_geom_hbond_atom_site_label_A
_geom_hbond_site_symmetry_A
_geom_hbond_distance_DH
_geom_hbond_distance_HA
_geom_hbond_distance_DA
_geom_hbond_angle_DHA
_geom_hbond_publ_flag
O1 H1A O32 . 0.85 1.83 2.610(3) 152 y
O1 H1B O1B 2_766 0.86 1.93 2.748(6) 158 y
O1 H1B O2B . 0.86 1.98 2.685(4) 138 y
O3A H3A O2B 2_766 0.80 1.89 2.592(6) 146 y
O3B H3B O2A 2_655 0.91 1.73 2.611(6) 162 y
O33 H33A O1A 1_556 0.81 2.17 2.908(6) 151 y
O33 H33A O2A 2_656 0.81 1.88 2.613(5) 148 y
